data_7006703
loop_
_publ_author_name
'Benisvy, Laurent'
'Bill, Eckhard'
'Blake, Alexander J.'
'Collison, David'
'Davies, E. Stephen'
'Garner, C. David'
'McArdle, Graeme'
'McInnes, Eric J. L.'
'McMaster, Jonathan'
'Ross, Stephanie H. K.'
'Wilson, Claire'

_publ_section_title
;
 Phenoxyl radicals: H-bonded and coordinated to Cu(II) and Zn(II).
;
_journal_issue 1
_journal_name_full 'Dalton transactions (Cambridge, England : 2003)'
_journal_page_first 258
_journal_page_last 267
_journal_paper_doi 10.1039/b513221p
_journal_year 2006
_chemical_formula_sum 'C31 H36 N2 O3'
_chemical_formula_weight 484.62
_chemical_name_common PhOMeLH
_chemical_name_systematic
;
?
;
_space_group_IT_number 14
_symmetry_cell_setting monoclinic
_symmetry_space_group_name_Hall '-P 2yn'
_symmetry_space_group_name_H-M 'P 1 21/n 1'
_atom_sites_solution_hydrogens geom
_atom_sites_solution_primary direct
_atom_sites_solution_secondary difmap
_audit_creation_method SHELXL-97
_cell_angle_alpha 90.00
_cell_angle_beta 102.38(7)
_cell_angle_gamma 90.00
_cell_formula_units_Z 4
_cell_length_a 13.954(8)
_cell_length_b 14.412(9)
_cell_length_c 14.086(12)
_cell_measurement_reflns_used 33
_cell_measurement_temperature 150(2)
_cell_measurement_theta_max 13.4
_cell_measurement_theta_min 11.35
_cell_volume 2767(3)
_computing_cell_refinement 'Stoe STADI-4 (Stoe, 1996a)'
_computing_data_collection 'Stoe STADI-4 (Stoe, 1996a)'
_computing_data_reduction 'Stoe X-RED (Stoe, 1996b)'
_computing_structure_refinement 'SHELXL-97 (Sheldrick, 1997)'
_computing_structure_solution 'SHELXS-97 (Sheldrick, 1990)'
_diffrn_ambient_temperature 150(2)
_diffrn_measured_fraction_theta_full 0.997
_diffrn_measured_fraction_theta_max 0.997
_diffrn_measurement_device_type 'Stoe Stadi-4 four-circle'
_diffrn_measurement_method \w-\q
_diffrn_radiation_monochromator graphite
_diffrn_radiation_source 'fine-focus sealed tube'
_diffrn_radiation_type MoK\a
_diffrn_radiation_wavelength 0.71073
_diffrn_reflns_av_R_equivalents 0.333
_diffrn_reflns_av_sigmaI/netI 0.095
_diffrn_reflns_limit_h_max 17
_diffrn_reflns_limit_h_min -17
_diffrn_reflns_limit_k_max 17
_diffrn_reflns_limit_k_min 0
_diffrn_reflns_limit_l_max 17
_diffrn_reflns_limit_l_min -14
_diffrn_reflns_number 6076
_diffrn_reflns_theta_full 26.11
_diffrn_reflns_theta_max 26.11
_diffrn_reflns_theta_min 2.71
_diffrn_standards_decay_% 0
_diffrn_standards_interval_time 60
_diffrn_standards_number 3
_exptl_absorpt_coefficient_mu 0.075
_exptl_absorpt_correction_type none
_exptl_crystal_colour Colourless
_exptl_crystal_density_diffrn 1.163
_exptl_crystal_density_method 'not measured'
_exptl_crystal_description Column
_exptl_crystal_F_000 1040
_exptl_crystal_size_max 0.58
_exptl_crystal_size_mid 0.24
_exptl_crystal_size_min 0.23
_refine_diff_density_max 0.73
_refine_diff_density_min -0.61
_refine_diff_density_rms 0.08
_refine_ls_extinction_method none
_refine_ls_goodness_of_fit_ref 1.184
_refine_ls_hydrogen_treatment constr
_refine_ls_matrix_type full
_refine_ls_number_parameters 308
_refine_ls_number_reflns 5477
_refine_ls_number_restraints 82
_refine_ls_restrained_S_all 1.242
_refine_ls_R_factor_all 0.2163
_refine_ls_R_factor_gt 0.1221
_refine_ls_shift/su_max 0.004
_refine_ls_shift/su_mean 0.000
_refine_ls_structure_factor_coef Fsqd
_refine_ls_weighting_details 'calc w=1/[\s^2^(Fo^2^)+(0.0291P)^2^+16.1112P] where P=(Fo^2^+2Fc^2^)/3'
_refine_ls_weighting_scheme calc
_refine_ls_wR_factor_gt 0.2171
_refine_ls_wR_factor_ref 0.2999
_reflns_number_gt 2999
_reflns_number_total 5477
_reflns_threshold_expression I>2\s(I)
_cod_data_source_file b513221p.txt
_cod_data_source_block imohme
_cod_depositor_comments
;
The following automatic conversions were performed:
'_symmetry_cell_setting' value 'Monoclinic' changed to 'monoclinic'
according to '/home/saulius/struct/CIF-dictionaries/cif_core.dic'
dictionary named 'cif_core.dic' version 2.4.1 from 2010-06-29.

Automatic conversion script
Id: cif_fix_enum 1527 2010-12-29 10:47:43Z saulius 
;
_cod_original_sg_symbol_H-M 'P 21/n'
_cod_database_code 7006703

loop_
_symmetry_equiv_pos_as_xyz
'x, y, z'
'-x+1/2, y+1/2, -z+1/2'
'-x, -y, -z'
'x-1/2, -y-1/2, z-1/2'

loop_
_atom_site_label
_atom_site_type_symbol
_atom_site_fract_x
_atom_site_fract_y
_atom_site_fract_z
_atom_site_U_iso_or_equiv
_atom_site_adp_type
_atom_site_occupancy
_atom_site_symmetry_multiplicity
_atom_site_calc_flag
_atom_site_refinement_flags
_atom_site_disorder_assembly
_atom_site_disorder_group
C1 C -0.0935(4) 0.8965(4) 0.1426(4) 0.0249(13) Uani 1 1 d . . .
N2 N -0.0931(4) 0.8683(3) 0.0509(4) 0.0273(12) Uani 1 1 d . . .
H2 H -0.1270 0.8932 -0.0030 0.033 Uiso 1 1 calc R . .
C3 C -0.0296(5) 0.7934(4) 0.0570(5) 0.0290(14) Uani 1 1 d . B .
C4 C 0.0074(5) 0.7804(4) 0.1537(4) 0.0276(14) Uani 1 1 d . . .
N5 N -0.0335(4) 0.8439(3) 0.2068(4) 0.0254(11) Uani 1 1 d . . .
C6 C -0.0158(4) 0.7459(4) -0.0322(4) 0.0297(14) Uiso 1 1 d D . .
C11 C -0.0318(6) 0.6512(5) -0.0448(5) 0.050(2) Uiso 1 1 d D B .
H11 H -0.0610 0.6140 -0.0031 0.060 Uiso 1 1 calc R A 1
C7 C 0.0029(11) 0.8043(9) -0.1057(7) 0.029(3) Uiso 0.50 1 d PD B 1
H7A H 0.0044 0.8697 -0.0971 0.035 Uiso 0.50 1 calc PR B 1
C8 C 0.0192(11) 0.7658(9) -0.1912(9) 0.041(4) Uiso 0.50 1 d PD B 1
H8A H 0.0289 0.8047 -0.2428 0.049 Uiso 0.50 1 calc PR B 1
C9 C 0.0213(12) 0.6702(9) -0.2005(10) 0.039(4) Uiso 0.50 1 d PD B 1
C10 C -0.0001(13) 0.6164(11) -0.1257(8) 0.045(5) Uiso 0.50 1 d PD B 1
H10A H 0.0074 0.5511 -0.1298 0.054 Uiso 0.50 1 calc PR B 1
O3 O 0.0440(8) 0.6302(8) -0.2815(8) 0.049(3) Uiso 0.50 1 d PD B 1
C25 C 0.0513(14) 0.5297(9) -0.2841(14) 0.061(5) Uiso 0.50 1 d PD B 1
H25A H 0.0682 0.5106 -0.3452 0.091 Uiso 0.50 1 calc PR B 1
H25B H -0.0117 0.5022 -0.2794 0.091 Uiso 0.50 1 calc PR B 1
H25C H 0.1024 0.5086 -0.2293 0.091 Uiso 0.50 1 calc PR B 1
C7' C 0.0297(10) 0.7821(9) -0.1019(8) 0.032(4) Uiso 0.50 1 d PD B 2
H7'A H 0.0513 0.8448 -0.0955 0.039 Uiso 0.50 1 calc PR B 2
C8' C 0.0455(9) 0.7313(8) -0.1806(8) 0.026(3) Uiso 0.50 1 d PD B 2
H8'A H 0.0738 0.7601 -0.2288 0.031 Uiso 0.50 1 calc PR B 2
C9' C 0.0199(9) 0.6383(8) -0.1886(9) 0.022(3) Uiso 0.50 1 d PD B 2
C10' C -0.0270(11) 0.5951(9) -0.1237(7) 0.034(4) Uiso 0.50 1 d PD B 2
H10B H -0.0529 0.5340 -0.1321 0.041 Uiso 0.50 1 calc PR B 2
O3' O 0.0398(8) 0.5844(10) -0.2623(8) 0.046(3) Uiso 0.50 1 d PD B 2
C25' C 0.1057(15) 0.6140(17) -0.3186(16) 0.099(8) Uiso 0.50 1 d PD B 2
H25D H 0.1097 0.5670 -0.3679 0.148 Uiso 0.50 1 calc PR B 2
H25E H 0.1708 0.6230 -0.2766 0.148 Uiso 0.50 1 calc PR B 2
H25F H 0.0827 0.6727 -0.3507 0.148 Uiso 0.50 1 calc PR B 2
O2 O 0.3081(3) 0.5518(3) 0.3645(3) 0.0397(12) Uani 1 1 d . . .
C12 C 0.0846(5) 0.7168(4) 0.2046(4) 0.0269(14) Uani 1 1 d . . .
C13 C 0.1008(6) 0.7079(5) 0.3057(5) 0.0423(18) Uani 1 1 d . . .
H13 H 0.0599 0.7404 0.3404 0.051 Uiso 1 1 calc R . .
C14 C 0.1757(6) 0.6524(6) 0.3558(5) 0.050(2) Uani 1 1 d . . .
H14 H 0.1858 0.6474 0.4245 0.060 Uiso 1 1 calc R . .
C15 C 0.2356(4) 0.6043(5) 0.3070(4) 0.0295(14) Uani 1 1 d . . .
C16 C 0.2202(5) 0.6110(5) 0.2083(5) 0.0395(17) Uani 1 1 d . . .
H16 H 0.2602 0.5768 0.1741 0.047 Uiso 1 1 calc R . .
C17 C 0.1464(5) 0.6677(5) 0.1577(5) 0.0388(17) Uani 1 1 d . . .
H17 H 0.1378 0.6731 0.0892 0.047 Uiso 1 1 calc R . .
C18 C -0.1488(4) 0.9757(4) 0.1671(4) 0.0254(13) Uani 1 1 d . . .
C19 C -0.1424(4) 0.9998(4) 0.2643(4) 0.0262(13) Uani 1 1 d . . .
O1 O -0.0854(3) 0.9508(3) 0.3366(3) 0.0321(11) Uani 1 1 d . . .
H1A H -0.0596 0.9063 0.3129 0.048 Uiso 1 1 calc R . .
C20 C -0.1946(5) 1.0762(4) 0.2898(5) 0.0304(15) Uani 1 1 d . . .
C21 C -0.2519(5) 1.1266(5) 0.2130(5) 0.0378(17) Uani 1 1 d . . .
H21 H -0.2874 1.1787 0.2283 0.045 Uiso 1 1 calc R . .
C22 C -0.2597(4) 1.1040(5) 0.1141(5) 0.0322(15) Uani 1 1 d . C .
C23 C -0.2080(4) 1.0287(4) 0.0927(4) 0.0261(14) Uani 1 1 d . . .
H23 H -0.2121 1.0120 0.0267 0.031 Uiso 1 1 calc R . .
C24 C 0.3639(5) 0.4913(6) 0.3159(5) 0.048(2) Uani 1 1 d . . .
H24A H 0.4124 0.4576 0.3643 0.071 Uiso 1 1 calc R . .
H24B H 0.3976 0.5280 0.2745 0.071 Uiso 1 1 calc R . .
H24C H 0.3197 0.4468 0.2758 0.071 Uiso 1 1 calc R . .
C26 C -0.1869(6) 1.1051(6) 0.3961(5) 0.049(2) Uani 1 1 d . . .
C27 C -0.2500(8) 1.1912(7) 0.4047(6) 0.078(3) Uani 1 1 d . . .
H27A H -0.2276 1.2435 0.3707 0.118 Uiso 1 1 calc R . .
H27B H -0.2437 1.2070 0.4734 0.118 Uiso 1 1 calc R . .
H27C H -0.3189 1.1777 0.3754 0.118 Uiso 1 1 calc R . .
C28 C -0.0804(7) 1.1285(6) 0.4441(6) 0.063(3) Uani 1 1 d . . .
H28A H -0.0573 1.1792 0.4085 0.095 Uiso 1 1 calc R . .
H28B H -0.0392 1.0736 0.4429 0.095 Uiso 1 1 calc R . .
H28C H -0.0768 1.1475 0.5116 0.095 Uiso 1 1 calc R . .
C29 C -0.2245(7) 1.0254(6) 0.4518(6) 0.066(3) Uani 1 1 d . . .
H29A H -0.2929 1.0114 0.4211 0.100 Uiso 1 1 calc R . .
H29B H -0.2204 1.0441 0.5194 0.100 Uiso 1 1 calc R . .
H29C H -0.1841 0.9701 0.4501 0.100 Uiso 1 1 calc R . .
C30 C -0.3241(5) 1.1631(5) 0.0351(5) 0.047(2) Uani 1 1 d D . .
C31 C -0.3069(6) 1.1418(6) -0.0664(5) 0.057(2) Uani 1 1 d D C .
H31A H -0.2394 1.1581 -0.0692 0.086 Uiso 1 1 calc R . .
H31B H -0.3527 1.1782 -0.1148 0.086 Uiso 1 1 calc R . .
H31C H -0.3178 1.0756 -0.0803 0.086 Uiso 1 1 calc R . .
C32 C -0.3229(10) 1.2663(6) 0.0528(9) 0.061(4) Uiso 0.65 1 d PD C 1
H32A H -0.3881 1.2866 0.0598 0.091 Uiso 0.65 1 calc PR C 1
H32B H -0.3053 1.2986 -0.0022 0.091 Uiso 0.65 1 calc PR C 1
H32C H -0.2746 1.2808 0.1124 0.091 Uiso 0.65 1 calc PR C 1
C33 C -0.4313(7) 1.1250(8) 0.0258(8) 0.048(3) Uiso 0.65 1 d PD C 1
H33A H -0.4318 1.0577 0.0155 0.071 Uiso 0.65 1 calc PR C 1
H33B H -0.4751 1.1548 -0.0294 0.071 Uiso 0.65 1 calc PR C 1
H33C H -0.4539 1.1386 0.0856 0.071 Uiso 0.65 1 calc PR C 1
C32' C -0.2796(14) 1.2641(8) 0.0533(13) 0.037(5) Uiso 0.35 1 d PD C 2
H32D H -0.2090 1.2620 0.0552 0.055 Uiso 0.35 1 calc PR C 2
H32E H -0.2905 1.2877 0.1154 0.055 Uiso 0.35 1 calc PR C 2
H32F H -0.3117 1.3051 0.0006 0.055 Uiso 0.35 1 calc PR C 2
C33' C -0.4312(9) 1.1755(18) 0.0412(17) 0.081(9) Uiso 0.35 1 d PD C 2
H33D H -0.4643 1.1151 0.0335 0.122 Uiso 0.35 1 calc PR C 2
H33E H -0.4637 1.2174 -0.0106 0.122 Uiso 0.35 1 calc PR C 2
H33F H -0.4344 1.2019 0.1045 0.122 Uiso 0.35 1 calc PR C 2

loop_
_atom_site_aniso_label
_atom_site_aniso_U_11
_atom_site_aniso_U_22
_atom_site_aniso_U_33
_atom_site_aniso_U_23
_atom_site_aniso_U_13
_atom_site_aniso_U_12
C1 0.027(3) 0.020(3) 0.027(3) 0.000(3) 0.004(3) -0.006(3)
N2 0.032(3) 0.025(3) 0.022(3) 0.004(2) 0.002(2) -0.003(2)
C3 0.032(3) 0.023(3) 0.031(3) -0.004(3) 0.005(3) -0.005(3)
C4 0.034(3) 0.028(3) 0.026(3) 0.000(3) 0.017(3) -0.002(3)
N5 0.026(3) 0.021(3) 0.029(3) 0.002(2) 0.005(2) 0.002(2)
O2 0.037(3) 0.050(3) 0.028(2) -0.007(2) -0.002(2) 0.019(2)
C12 0.031(3) 0.020(3) 0.030(3) 0.000(3) 0.006(3) -0.003(3)
C13 0.054(5) 0.046(4) 0.027(4) 0.003(3) 0.008(3) 0.021(4)
C14 0.058(5) 0.063(5) 0.025(4) -0.004(4) 0.001(3) 0.031(4)
C15 0.027(3) 0.032(4) 0.027(3) -0.002(3) 0.000(3) 0.006(3)
C16 0.040(4) 0.045(4) 0.037(4) -0.003(3) 0.016(3) 0.013(3)
C17 0.040(4) 0.051(5) 0.025(3) 0.001(3) 0.006(3) 0.017(4)
C18 0.023(3) 0.020(3) 0.032(3) 0.003(3) 0.004(3) -0.001(3)
C19 0.021(3) 0.027(3) 0.028(3) 0.004(3) 0.000(3) -0.001(3)
O1 0.038(3) 0.027(2) 0.028(2) -0.001(2) 0.001(2) 0.009(2)
C20 0.033(3) 0.025(3) 0.035(4) 0.006(3) 0.010(3) 0.008(3)
C21 0.032(4) 0.036(4) 0.049(4) 0.010(3) 0.016(3) 0.015(3)
C22 0.023(3) 0.038(4) 0.035(4) 0.012(3) 0.007(3) 0.004(3)
C23 0.022(3) 0.028(3) 0.028(3) 0.004(3) 0.005(3) -0.003(3)
C24 0.040(4) 0.065(5) 0.036(4) -0.003(4) 0.002(3) 0.022(4)
C26 0.071(6) 0.043(5) 0.037(4) 0.009(4) 0.020(4) 0.030(4)
C27 0.112(8) 0.079(7) 0.050(5) 0.005(5) 0.029(5) 0.065(6)
C28 0.090(7) 0.050(5) 0.041(5) -0.009(4) -0.007(4) 0.023(5)
C29 0.089(7) 0.070(6) 0.052(5) 0.021(5) 0.043(5) 0.040(5)
C30 0.034(4) 0.061(5) 0.045(4) 0.026(4) 0.009(3) 0.021(4)
C31 0.069(6) 0.052(5) 0.045(5) 0.019(4) 0.000(4) 0.012(4)

loop_
_atom_type_symbol
_atom_type_description
_atom_type_scat_dispersion_real
_atom_type_scat_dispersion_imag
_atom_type_scat_source
C C 0.0033 0.0016 'International Tables Vol C Tables 4.2.6.8 and 6.1.1.4'
H H 0.0000 0.0000 'International Tables Vol C Tables 4.2.6.8 and 6.1.1.4'
N N 0.0061 0.0033 'International Tables Vol C Tables 4.2.6.8 and 6.1.1.4'
O O 0.0106 0.0060 'International Tables Vol C Tables 4.2.6.8 and 6.1.1.4'

loop_
_geom_angle_atom_site_label_1
_geom_angle_atom_site_label_2
_geom_angle_atom_site_label_3
_geom_angle
_geom_angle_site_symmetry_1
_geom_angle_site_symmetry_3
_geom_angle_publ_flag
N5 C1 N2 110.2(5) . . ?
N5 C1 C18 125.0(5) . . ?
N2 C1 C18 124.7(5) . . ?
C1 N2 C3 107.9(5) . . ?
C4 C3 N2 105.6(5) . . ?
C4 C3 C6 134.0(6) . . ?
N2 C3 C6 120.3(5) . . ?
C3 C4 N5 109.7(6) . . ?
C3 C4 C12 130.7(6) . . ?
N5 C4 C12 119.4(5) . . ?
C1 N5 C4 106.5(5) . . ?
C7' C6 C11 111.5(8) . . ?
C11 C6 C7 123.1(8) . . ?
C7' C6 C3 126.3(7) . . ?
C11 C6 C3 121.1(5) . . ?
C7 C6 C3 115.4(7) . . ?
C10' C11 C6 129.9(8) . . ?
C6 C11 C10 112.7(9) . . ?
C8 C7 C6 119.5(11) . . ?
C9 C8 C7 119.4(13) . . ?
O3 C9 C8 120.6(12) . . ?
O3 C9 C10 121.3(11) . . ?
C8 C9 C10 118.1(13) . . ?
C9 C10 C11 124.9(13) . . ?
C9 O3 C25 117.9(14) . . ?
C6 C7' C8' 123.1(11) . . ?
C9' C8' C7' 119.6(11) . . ?
O3' C9' C10' 116.5(10) . . ?
O3' C9' C8' 121.3(11) . . ?
C10' C9' C8' 122.2(11) . . ?
C9' C10' C11 112.3(11) . . ?
C9' O3' C25' 121.2(15) . . ?
C15 O2 C24 117.3(5) . . ?
C17 C12 C13 117.1(6) . . ?
C17 C12 C4 123.2(6) . . ?
C13 C12 C4 119.5(6) . . ?
C14 C13 C12 120.8(6) . . ?
C15 C14 C13 120.6(6) . . ?
C16 C15 C14 119.5(6) . . ?
C16 C15 O2 124.9(6) . . ?
C14 C15 O2 115.6(6) . . ?
C15 C16 C17 120.2(6) . . ?
C16 C17 C12 121.7(6) . . ?
C19 C18 C23 119.8(6) . . ?
C19 C18 C1 119.9(5) . . ?
C23 C18 C1 120.2(6) . . ?
O1 C19 C18 120.9(6) . . ?
O1 C19 C20 118.0(5) . . ?
C18 C19 C20 121.0(6) . . ?
C21 C20 C19 116.7(6) . . ?
C21 C20 C26 121.4(6) . . ?
C19 C20 C26 121.9(6) . . ?
C20 C21 C22 123.5(6) . . ?
C23 C22 C21 117.8(6) . . ?
C23 C22 C30 122.3(6) . . ?
C21 C22 C30 119.9(6) . . ?
C22 C23 C18 121.1(6) . . ?
C28 C26 C20 110.4(6) . . ?
C28 C26 C27 107.8(8) . . ?
C20 C26 C27 111.9(6) . . ?
C28 C26 C29 110.0(7) . . ?
C20 C26 C29 109.4(7) . . ?
C27 C26 C29 107.2(7) . . ?
C32 C30 C33' 81.4(10) . . ?
C32 C30 C22 116.4(7) . . ?
C33' C30 C22 117.0(11) . . ?
C32 C30 C31 110.7(7) . . ?
C33' C30 C31 115.3(9) . . ?
C22 C30 C31 112.6(6) . . ?
C32 C30 C33 109.5(7) . . ?
C22 C30 C33 105.4(6) . . ?
C31 C30 C33 100.9(6) . . ?
C33' C30 C32' 103.8(9) . . ?
C22 C30 C32' 104.2(9) . . ?
C31 C30 C32' 101.6(7) . . ?
C33 C30 C32' 131.9(9) . . ?

loop_
_geom_bond_atom_site_label_1
_geom_bond_atom_site_label_2
_geom_bond_distance
_geom_bond_site_symmetry_2
_geom_bond_publ_flag
C1 N5 1.330(8) . ?
C1 N2 1.355(8) . ?
C1 C18 1.460(8) . ?
N2 C3 1.387(8) . ?
C3 C4 1.363(9) . ?
C3 C6 1.479(8) . ?
C4 N5 1.381(8) . ?
C4 C12 1.477(9) . ?
C6 C7' 1.381(7) . ?
C6 C11 1.388(6) . ?
C6 C7 1.401(7) . ?
C11 C10' 1.387(8) . ?
C11 C10 1.400(8) . ?
C7 C8 1.388(8) . ?
C8 C9 1.384(8) . ?
C9 O3 1.374(17) . ?
C9 C10 1.391(8) . ?
O3 C25 1.453(10) . ?
C7' C8' 1.385(8) . ?
C8' C9' 1.385(8) . ?
C9' O3' 1.371(16) . ?
C9' C10' 1.382(8) . ?
O3' C25' 1.404(10) . ?
O2 C15 1.378(7) . ?
O2 C24 1.436(8) . ?
C12 C17 1.387(9) . ?
C12 C13 1.399(9) . ?
C13 C14 1.383(10) . ?
C14 C15 1.378(9) . ?
C15 C16 1.365(9) . ?
C16 C17 1.386(9) . ?
C18 C19 1.397(9) . ?
C18 C23 1.411(8) . ?
C19 O1 1.350(7) . ?
C19 C20 1.408(9) . ?
C20 C21 1.402(9) . ?
C20 C26 1.536(10) . ?
C21 C22 1.411(10) . ?
C22 C23 1.372(9) . ?
C22 C30 1.530(9) . ?
C26 C28 1.531(12) . ?
C26 C27 1.541(10) . ?
C26 C29 1.545(11) . ?
C30 C32 1.508(8) . ?
C30 C33' 1.526(9) . ?
C30 C31 1.531(7) . ?
C30 C33 1.573(8) . ?
C30 C32' 1.582(9) . ?

loop_
_geom_hbond_atom_site_label_D
_geom_hbond_atom_site_label_H
_geom_hbond_atom_site_label_A
_geom_hbond_distance_DH
_geom_hbond_distance_HA
_geom_hbond_distance_DA
_geom_hbond_angle_DHA
_geom_hbond_site_symmetry_A
N2 H2 O2 0.88 2.05 2.928(7) 173 4_575
O1 H1A N5 0.84 1.85 2.609(7) 150 .
